data_7233354
loop_
_publ_author_name
'Bakthadoss, Manickam'
'Srinivasan, Jayakumar'
'Hussain, Mir Ashiq'
'Sharada, Duddu S.'

_publ_section_title
;
 Two step, one-pot sequential synthesis of functionalized hybrid
 polyheterocyclic scaffolds via a solid state melt reaction (SSMR)
;
_journal_issue 42
_journal_name_full 'RSC Advances'
_journal_page_first 24314
_journal_paper_doi 10.1039/C9RA02590A
_journal_volume 9
_journal_year 2019
_chemical_formula_moiety 'C36 H27 Br N2 O4'
_chemical_formula_sum 'C35 H27 Br N2 O4'
_chemical_formula_weight 630.11
_chemical_name_common 'Heptacyclic Benzo[a]phenazinone'
_space_group_crystal_system triclinic
_space_group_IT_number 2
_space_group_name_Hall '-P 1'
_space_group_name_H-M_alt 'P -1'
_symmetry_space_group_name_Hall '-P 1'
_symmetry_space_group_name_H-M 'P -1'
_atom_sites_solution_hydrogens geom
_atom_sites_solution_primary direct
_atom_sites_solution_secondary difmap
_audit_creation_date 2019-03-28
_audit_creation_method
;
Olex2 1.2
(compiled 2018.05.29 svn.r3508 for OlexSys, GUI svn.r5506)
;
_audit_update_record
;
2019-03-28 deposited with the CCDC.    2019-07-24 downloaded from the CCDC.
;
_cell_angle_alpha 70.525(9)
_cell_angle_beta 84.720(8)
_cell_angle_gamma 84.754(8)
_cell_formula_units_Z 2
_cell_length_a 10.8736(11)
_cell_length_b 11.2191(11)
_cell_length_c 12.8583(13)
_cell_measurement_reflns_used 2880
_cell_measurement_temperature 298(2)
_cell_measurement_theta_max 29.1481
_cell_measurement_theta_min 3.7640
_cell_volume 1469.5(3)
_computing_cell_refinement
;
CrysAlisPro, Agilent Technologies,
Version 1.171.36.21 (release 14-08-2012 CrysAlis171 .NET)
(compiled Sep 14 2012,17:21:16)
;
_computing_data_collection
;
CrysAlisPro, Agilent Technologies,
Version 1.171.36.21 (release 14-08-2012 CrysAlis171 .NET)
(compiled Sep 14 2012,17:21:16)
;
_computing_data_reduction
;
CrysAlisPro, Agilent Technologies,
Version 1.171.36.21 (release 14-08-2012 CrysAlis171 .NET)
(compiled Sep 14 2012,17:21:16)
;
_computing_molecular_graphics 'Olex2 (Dolomanov et al., 2009)'
_computing_publication_material 'Olex2 (Dolomanov et al., 2009)'
_computing_structure_refinement 'ShelXL (Sheldrick, 2015)'
_computing_structure_solution 'ShelXS (Sheldrick, 2008)'
_diffrn_ambient_temperature 298
_diffrn_detector_area_resol_mean 15.9821
_diffrn_measured_fraction_theta_full 0.987
_diffrn_measured_fraction_theta_max 0.853
_diffrn_measurement_details
;
#__ type_ start__ end____ width___ exp.time_
  1 omega  -43.00   47.00   1.0000   20.0000
omega____ theta____ kappa____ phi______ frames
    -      -17.3397   37.0000  -60.0000 90

#__ type_ start__ end____ width___ exp.time_
  2 omega  -22.00   22.00   1.0000   20.0000
omega____ theta____ kappa____ phi______ frames
    -      -17.3397  -99.0000  -60.0000 44

#__ type_ start__ end____ width___ exp.time_
  3 omega  -83.00    4.00   1.0000   20.0000
omega____ theta____ kappa____ phi______ frames
    -      -17.3397  -57.0000   30.0000 87

#__ type_ start__ end____ width___ exp.time_
  4 omega  -79.00   26.00   1.0000   20.0000
omega____ theta____ kappa____ phi______ frames
    -      -17.3397  -19.0000   90.0000 105

#__ type_ start__ end____ width___ exp.time_
  5 omega  -22.00   25.00   1.0000   20.0000
omega____ theta____ kappa____ phi______ frames
    -      -17.3397  -99.0000  120.0000 47

#__ type_ start__ end____ width___ exp.time_
  6 omega  -93.00  -35.00   1.0000   20.0000
omega____ theta____ kappa____ phi______ frames
    -      -17.3397 -178.0000   30.0000 58

#__ type_ start__ end____ width___ exp.time_
  7 omega    9.00   43.00   1.0000   20.0000
omega____ theta____ kappa____ phi______ frames
    -       19.1366 -144.0000  107.0000 34

#__ type_ start__ end____ width___ exp.time_
  8 omega   -2.00   88.00   1.0000   20.0000
omega____ theta____ kappa____ phi______ frames
    -       19.1366   57.0000  -60.0000 90
;
_diffrn_measurement_device_type 'Xcalibur, Eos'
_diffrn_measurement_method '\w scans'
_diffrn_orient_matrix_UB_11 -0.0292237000
_diffrn_orient_matrix_UB_12 0.0512800000
_diffrn_orient_matrix_UB_13 -0.0407913000
_diffrn_orient_matrix_UB_21 0.0300849000
_diffrn_orient_matrix_UB_22 -0.0222687000
_diffrn_orient_matrix_UB_23 -0.0419685000
_diffrn_orient_matrix_UB_31 -0.0505016000
_diffrn_orient_matrix_UB_32 -0.0372863000
_diffrn_orient_matrix_UB_33 0.0035988000
_diffrn_radiation_monochromator graphite
_diffrn_radiation_type MoK\a
_diffrn_radiation_wavelength 0.71073
_diffrn_reflns_av_R_equivalents 0.0439
_diffrn_reflns_av_unetI/netI 0.0643
_diffrn_reflns_limit_h_max 14
_diffrn_reflns_limit_h_min -14
_diffrn_reflns_limit_k_max 15
_diffrn_reflns_limit_k_min -14
_diffrn_reflns_limit_l_max 17
_diffrn_reflns_limit_l_min -16
_diffrn_reflns_number 15946
_diffrn_reflns_theta_full 29.21
_diffrn_reflns_theta_max 29.21
_diffrn_reflns_theta_min 3.77
_diffrn_source 'Enhance (Mo) X-ray Source'
_exptl_absorpt_coefficient_mu 1.441
_exptl_absorpt_correction_T_max 1.00000
_exptl_absorpt_correction_T_min 0.79195
_exptl_absorpt_correction_type multi-scan
_exptl_absorpt_process_details
;
CrysAlisPro, Agilent Technologies,
Version 1.171.36.21 (release 14-08-2012 CrysAlis171 .NET)
(compiled Sep 14 2012,17:21:16)
Empirical absorption correction using spherical harmonics,
 implemented in SCALE3 ABSPACK scaling algorithm.
;
_exptl_crystal_colour Red
_exptl_crystal_density_diffrn 1.400
_exptl_crystal_density_method 'not measured'
_exptl_crystal_description block
_exptl_crystal_F_000 636
_exptl_crystal_recrystallization_method 'Re-crystallisation from solvent: Ethyl Acetate'
_exptl_crystal_size_max 0.38
_exptl_crystal_size_mid 0.24
_exptl_crystal_size_min 0.16
_refine_diff_density_max 0.410
_refine_diff_density_min -0.677
_refine_diff_density_rms 0.052
_refine_ls_extinction_method none
_refine_ls_goodness_of_fit_ref 1.015
_refine_ls_hydrogen_treatment constr
_refine_ls_matrix_type full
_refine_ls_number_parameters 390
_refine_ls_number_reflns 6803
_refine_ls_number_restraints 0
_refine_ls_restrained_S_all 1.015
_refine_ls_R_factor_all 0.1292
_refine_ls_R_factor_gt 0.0598
_refine_ls_shift/su_max 0.001
_refine_ls_shift/su_mean 0.000
_refine_ls_structure_factor_coef Fsqd
_refine_ls_weighting_details 'calc w=1/[\s^2^(Fo^2^)+(0.0752P)^2^+0.1816P] where P=(Fo^2^+2Fc^2^)/3'
_refine_ls_weighting_scheme calc
_refine_ls_wR_factor_gt 0.1384
_refine_ls_wR_factor_ref 0.1773
_reflns_number_gt 3538
_reflns_number_total 6803
_reflns_threshold_expression >2sigma(I)
_cod_data_source_file c9ra02590a2.cif
_cod_data_source_block mb-2-29-03-14
_cod_database_code 7233354
_chemical_oxdiff_formula 'C12 H14 N2 Cl2'
_reflns_odcompleteness_completeness 99.15
_reflns_odcompleteness_iscentric 1
_reflns_odcompleteness_theta 26.32
_olex2_refinement_description
;
1. Fixed Uiso
 At 1.2 times of:
  All C(H) groups, All C(H,H) groups
 At 1.5 times of:
  All C(H,H,H) groups
2.a Ternary CH refined with riding coordinates:
 C9(H9), C12(H12)
2.b Secondary CH2 refined with riding coordinates:
 C23(H23A,H23B), C40(H40A,H40B)
2.c Aromatic/amide H refined with riding coordinates:
 C15(H15), C19(H19), C21(H21), C25(H25), C26(H26), C28(H28), C29(H29),
 C30(H30), C31(H31), C32(H32), C33(H33), C34(H34), C35(H35), C38(H38), C39(H39)
2.d Idealised Me refined as rotating group:
 C41(H41A,H41B,H41C), C14(H14A,H14B,H14C)
;
_olex2_submission_special_instructions 'No special instructions were received'

loop_
_space_group_symop_id
_space_group_symop_operation_xyz
1 'x, y, z'
2 '-x, -y, -z'

loop_
_atom_site_label
_atom_site_type_symbol
_atom_site_fract_x
_atom_site_fract_y
_atom_site_fract_z
_atom_site_U_iso_or_equiv
_atom_site_adp_type
_atom_site_occupancy
_atom_site_calc_flag
_atom_site_refinement_flags_posn
Br1 Br 0.91543(5) 0.45950(7) 0.30022(5) 0.1286(3) Uani 1 d .
N1 N 0.51799(19) 0.0510(2) 0.25195(18) 0.0375(5) Uani 1 d .
N2 N 0.3566(2) 0.0196(2) 0.43963(19) 0.0446(6) Uani 1 d .
C3 C 0.4678(2) 0.1562(3) 0.2777(2) 0.0372(6) Uani 1 d .
C4 C 0.3816(2) 0.1322(3) 0.3757(2) 0.0386(6) Uani 1 d .
C5 C 0.3194(2) 0.2411(3) 0.4028(2) 0.0416(7) Uani 1 d .
C6 C 0.4945(2) 0.2774(3) 0.2147(2) 0.0412(7) Uani 1 d .
C7 C 0.4120(2) -0.0838(3) 0.4142(2) 0.0428(7) Uani 1 d .
O8 O 0.77267(18) 0.2476(2) -0.03731(17) 0.0555(6) Uani 1 d .
C9 C 0.5733(2) 0.3036(3) 0.1090(2) 0.0409(6) Uani 1 d .
H9 H 0.5357 0.3796 0.0558 0.049 Uiso 1 calc R
C10 C 0.4348(3) 0.3845(3) 0.2409(3) 0.0480(7) Uani 1 d .
C11 C 0.3441(2) 0.3633(3) 0.3363(2) 0.0438(7) Uani 1 d .
C12 C 0.6007(2) 0.0656(3) 0.1509(2) 0.0388(6) Uani 1 d .
H12 H 0.5800 0.0008 0.1208 0.047 Uiso 1 calc R
C13 C 0.4920(2) -0.0705(3) 0.3193(2) 0.0405(6) Uani 1 d .
O14 O 0.4592(2) 0.4937(2) 0.1839(2) 0.0789(8) Uani 1 d .
C15 C 0.3846(3) -0.2044(3) 0.4829(3) 0.0540(8) Uani 1 d .
H15 H 0.3316 -0.2133 0.5457 0.065 Uiso 1 calc R
O16 O 0.3924(2) 0.0932(2) 0.0365(2) 0.0756(8) Uani 1 d .
O17 O 0.37667(19) 0.2996(2) 0.0001(2) 0.0754(8) Uani 1 d .
C18 C 0.5674(2) 0.1944(3) 0.0640(2) 0.0394(6) Uani 1 d .
C19 C 0.5422(3) -0.1791(3) 0.2973(3) 0.0513(8) Uani 1 d .
H19 H 0.5958 -0.1719 0.2351 0.062 Uiso 1 calc R
C20 C 0.4366(2) 0.1888(3) 0.0321(2) 0.0437(7) Uani 1 d .
C21 C 0.7793(3) 0.0596(3) 0.2672(2) 0.0445(7) Uani 1 d .
H21 H 0.7260 0.0943 0.3119 0.053 Uiso 1 calc R
C22 C 0.7348(2) 0.0349(3) 0.1799(2) 0.0393(6) Uani 1 d .
C23 C 0.6481(2) 0.2202(3) -0.0439(2) 0.0461(7) Uani 1 d .
H23A H 0.6503 0.1469 -0.0681 0.055 Uiso 1 calc R
H23B H 0.6095 0.2913 -0.0998 0.055 Uiso 1 calc R
C24 C 0.7963(3) 0.3014(3) 0.0388(2) 0.0479(7) Uani 1 d .
C25 C 0.7448(3) 0.3756(3) 0.1911(3) 0.0561(8) Uani 1 d .
H25 H 0.6866 0.3946 0.2419 0.067 Uiso 1 calc R
C26 C 0.5128(3) -0.2966(3) 0.3672(3) 0.0606(9) Uani 1 d .
H26 H 0.5464 -0.3686 0.3518 0.073 Uiso 1 calc R
C27 C 0.7069(2) 0.3280(3) 0.1130(2) 0.0438(7) Uani 1 d .
C28 C 0.2826(3) 0.4657(3) 0.3617(3) 0.0573(8) Uani 1 d .
H28 H 0.2982 0.5478 0.3170 0.069 Uiso 1 calc R
C29 C 0.9033(3) 0.0330(3) 0.2887(3) 0.0558(8) Uani 1 d .
H29 H 0.9322 0.0527 0.3465 0.067 Uiso 1 calc R
C30 C 0.8155(3) -0.0219(3) 0.1184(3) 0.0512(8) Uani 1 d .
H30 H 0.7867 -0.0419 0.0607 0.061 Uiso 1 calc R
C31 C 0.4334(3) -0.3094(3) 0.4607(3) 0.0586(9) Uani 1 d .
H31 H 0.4139 -0.3894 0.5076 0.070 Uiso 1 calc R
C32 C 0.2346(3) 0.2238(3) 0.4931(3) 0.0570(8) Uani 1 d .
H32 H 0.2168 0.1423 0.5377 0.068 Uiso 1 calc R
C33 C 0.1772(3) 0.3261(4) 0.5168(3) 0.0670(10) Uani 1 d .
H33 H 0.1218 0.3134 0.5785 0.080 Uiso 1 calc R
C34 C 0.9387(3) -0.0495(3) 0.1417(3) 0.0623(9) Uani 1 d .
H34 H 0.9915 -0.0875 0.0991 0.075 Uiso 1 calc R
C35 C 0.2002(3) 0.4472(4) 0.4509(3) 0.0663(10) Uani 1 d .
H35 H 0.1596 0.5162 0.4672 0.080 Uiso 1 calc R
C36 C 0.8668(3) 0.3946(4) 0.1939(3) 0.0661(10) Uani 1 d .
C37 C 0.9845(3) -0.0216(3) 0.2270(3) 0.0593(9) Uani 1 d .
C38 C 0.9192(3) 0.3229(3) 0.0415(3) 0.0612(9) Uani 1 d .
H38 H 0.9779 0.3058 -0.0098 0.073 Uiso 1 calc R
C39 C 0.9546(3) 0.3690(4) 0.1190(3) 0.0698(10) Uani 1 d .
H39 H 1.0372 0.3830 0.1211 0.084 Uiso 1 calc R
C40 C 1.1200(3) -0.0529(4) 0.2502(4) 0.0828(12) Uani 1 d .
H40A H 1.1703 -0.0204 0.1817 0.099 Uiso 1 calc R
H40B H 1.1407 -0.0107 0.3004 0.099 Uiso 1 calc R
C41 C 0.2521(3) 0.3034(4) -0.0316(4) 0.0921(14) Uani 1 d .
H41A H 0.2547 0.2916 -0.1024 0.138 Uiso 1 calc GR
H41B H 0.2104 0.3839 -0.0360 0.138 Uiso 1 calc GR
H41C H 0.2083 0.2371 0.0224 0.138 Uiso 1 calc GR
C14 C 1.1502(4) -0.1889(5) 0.2986(4) 0.1064(16) Uani 1 d .
H14A H 1.1260 -0.2318 0.2512 0.160 Uiso 1 calc GR
H14B H 1.1068 -0.2202 0.3698 0.160 Uiso 1 calc GR
H14C H 1.2377 -0.2040 0.3066 0.160 Uiso 1 calc GR

loop_
_atom_site_aniso_label
_atom_site_aniso_U_11
_atom_site_aniso_U_22
_atom_site_aniso_U_33
_atom_site_aniso_U_23
_atom_site_aniso_U_13
_atom_site_aniso_U_12
Br1 0.1220(5) 0.1862(7) 0.1167(5) -0.0885(5) -0.0145(3) -0.0531(4)
N1 0.0370(12) 0.0321(12) 0.0424(13) -0.0114(11) -0.0012(10) -0.0018(10)
N2 0.0458(13) 0.0440(15) 0.0435(14) -0.0126(12) -0.0017(11) -0.0080(11)
C3 0.0348(14) 0.0381(16) 0.0396(15) -0.0137(13) -0.0033(12) -0.0025(12)
C4 0.0368(14) 0.0407(17) 0.0370(15) -0.0100(13) -0.0020(12) -0.0062(12)
C5 0.0346(14) 0.0473(18) 0.0459(17) -0.0206(14) 0.0017(12) -0.0024(13)
C6 0.0404(15) 0.0350(16) 0.0459(17) -0.0124(14) 0.0046(13) -0.0010(12)
C7 0.0449(16) 0.0385(16) 0.0433(17) -0.0091(14) -0.0068(13) -0.0062(13)
O8 0.0416(11) 0.0742(15) 0.0539(13) -0.0274(12) 0.0093(9) -0.0079(10)
C9 0.0387(14) 0.0374(15) 0.0407(16) -0.0066(13) 0.0030(12) -0.0025(12)
C10 0.0482(17) 0.0349(17) 0.0573(19) -0.0133(15) 0.0072(14) -0.0010(13)
C11 0.0395(15) 0.0418(17) 0.0502(18) -0.0171(15) 0.0022(13) -0.0004(13)
C12 0.0352(14) 0.0409(16) 0.0423(16) -0.0169(13) -0.0016(12) -0.0014(12)
C13 0.0379(14) 0.0368(16) 0.0448(17) -0.0094(13) -0.0072(12) -0.0026(12)
O14 0.0927(18) 0.0382(13) 0.0914(19) -0.0137(13) 0.0373(15) -0.0038(12)
C15 0.065(2) 0.0444(19) 0.0501(19) -0.0084(16) -0.0067(15) -0.0164(16)
O16 0.0582(14) 0.0614(16) 0.122(2) -0.0451(15) -0.0403(14) 0.0105(12)
O17 0.0427(12) 0.0498(14) 0.118(2) -0.0030(14) -0.0252(13) 0.0025(11)
C18 0.0338(14) 0.0422(16) 0.0396(16) -0.0107(13) -0.0020(12) 0.0002(12)
C19 0.0488(17) 0.0372(17) 0.066(2) -0.0160(16) -0.0026(15) 0.0009(14)
C20 0.0340(14) 0.0485(18) 0.0468(17) -0.0157(15) -0.0029(12) 0.0067(14)
C21 0.0422(15) 0.0475(18) 0.0430(17) -0.0138(14) -0.0031(13) -0.0029(13)
C22 0.0348(14) 0.0381(16) 0.0420(16) -0.0097(13) -0.0037(12) 0.0009(12)
C23 0.0408(15) 0.0524(18) 0.0421(16) -0.0130(14) 0.0003(13) -0.0009(13)
C24 0.0445(16) 0.0485(18) 0.0473(18) -0.0123(15) 0.0045(14) -0.0066(14)
C25 0.063(2) 0.052(2) 0.053(2) -0.0176(17) 0.0068(16) -0.0138(16)
C26 0.062(2) 0.0361(18) 0.083(3) -0.0174(18) -0.0125(19) -0.0015(15)
C27 0.0427(15) 0.0385(16) 0.0453(17) -0.0079(14) 0.0034(13) -0.0058(13)
C28 0.0585(19) 0.050(2) 0.066(2) -0.0248(17) 0.0079(17) -0.0023(16)
C29 0.0520(18) 0.062(2) 0.053(2) -0.0142(17) -0.0157(15) -0.0055(16)
C30 0.0434(16) 0.059(2) 0.0532(19) -0.0230(16) -0.0090(14) 0.0078(14)
C31 0.069(2) 0.0394(18) 0.061(2) -0.0027(16) -0.0128(18) -0.0140(16)
C32 0.0579(19) 0.057(2) 0.0524(19) -0.0170(17) 0.0132(16) -0.0058(16)
C33 0.064(2) 0.075(3) 0.062(2) -0.029(2) 0.0208(18) -0.0013(19)
C34 0.0429(17) 0.074(2) 0.071(2) -0.029(2) -0.0038(16) 0.0108(16)
C35 0.063(2) 0.067(2) 0.073(2) -0.036(2) 0.0137(19) 0.0028(18)
C36 0.062(2) 0.074(3) 0.066(2) -0.023(2) -0.0079(18) -0.0197(18)
C37 0.0393(16) 0.064(2) 0.072(2) -0.0173(19) -0.0095(16) 0.0023(15)
C38 0.0395(17) 0.075(2) 0.068(2) -0.022(2) 0.0076(15) -0.0118(16)
C39 0.053(2) 0.077(3) 0.079(3) -0.020(2) -0.0069(19) -0.0204(18)
C40 0.0438(19) 0.099(3) 0.103(3) -0.027(3) -0.023(2) 0.006(2)
C41 0.0435(19) 0.072(3) 0.150(4) -0.019(3) -0.036(2) 0.0139(18)
C14 0.073(3) 0.112(4) 0.132(4) -0.036(3) -0.041(3) 0.024(3)

loop_
_atom_type_symbol
_atom_type_description
_atom_type_scat_dispersion_real
_atom_type_scat_dispersion_imag
_atom_type_scat_source
C C 0.0033 0.0016 'International Tables Vol C Tables 4.2.6.8 and 6.1.1.4'
H H 0.0000 0.0000 'International Tables Vol C Tables 4.2.6.8 and 6.1.1.4'
N N 0.0061 0.0033 'International Tables Vol C Tables 4.2.6.8 and 6.1.1.4'
O O 0.0106 0.0060 'International Tables Vol C Tables 4.2.6.8 and 6.1.1.4'
Br Br -0.2901 2.4595 'International Tables Vol C Tables 4.2.6.8 and 6.1.1.4'

loop_
_geom_angle_atom_site_label_1
_geom_angle_atom_site_label_2
_geom_angle_atom_site_label_3
_geom_angle
C3 N1 C12 120.5(2)
C3 N1 C13 121.2(2)
C13 N1 C12 118.3(2)
C4 N2 C7 119.0(2)
N1 C3 C4 116.4(2)
C6 C3 N1 122.6(2)
C6 C3 C4 121.0(2)
N2 C4 C3 123.2(3)
N2 C4 C5 118.2(2)
C3 C4 C5 118.6(2)
C11 C5 C4 119.8(2)
C32 C5 C4 121.0(3)
C32 C5 C11 119.2(3)
C3 C6 C9 121.4(2)
C3 C6 C10 120.8(2)
C10 C6 C9 117.4(2)
N2 C7 C13 122.0(3)
N2 C7 C15 118.8(3)
C15 C7 C13 119.2(3)
C24 O8 C23 118.8(2)
C6 C9 C18 108.8(2)
C6 C9 C27 116.9(2)
C27 C9 C18 109.6(2)
C6 C10 C11 119.3(3)
O14 C10 C6 120.6(3)
O14 C10 C11 120.1(3)
C5 C11 C10 120.4(3)
C5 C11 C28 119.2(3)
C28 C11 C10 120.3(3)
N1 C12 C18 109.0(2)
N1 C12 C22 110.5(2)
C22 C12 C18 117.8(2)
N1 C13 C7 118.1(3)
N1 C13 C19 123.0(3)
C19 C13 C7 118.9(3)
C31 C15 C7 121.5(3)
C20 O17 C41 116.7(3)
C9 C18 C12 111.6(2)
C20 C18 C9 110.6(2)
C20 C18 C12 106.8(2)
C23 C18 C9 109.1(2)
C23 C18 C12 113.5(2)
C23 C18 C20 105.0(2)
C26 C19 C13 120.1(3)
O16 C20 O17 122.9(3)
O16 C20 C18 124.1(3)
O17 C20 C18 112.9(3)
C22 C21 C29 120.3(3)
C21 C22 C12 122.4(2)
C21 C22 C30 118.2(2)
C30 C22 C12 119.3(2)
O8 C23 C18 114.9(2)
O8 C24 C27 123.6(2)
O8 C24 C38 115.4(3)
C27 C24 C38 120.9(3)
C36 C25 C27 120.6(3)
C19 C26 C31 120.8(3)
C24 C27 C9 120.2(3)
C24 C27 C25 117.8(3)
C25 C27 C9 122.0(3)
C35 C28 C11 120.9(3)
C37 C29 C21 121.8(3)
C22 C30 C34 120.7(3)
C15 C31 C26 119.5(3)
C33 C32 C5 120.3(3)
C32 C33 C35 120.9(3)
C37 C34 C30 121.3(3)
C28 C35 C33 119.5(3)
C25 C36 Br1 119.7(3)
C25 C36 C39 121.0(3)
C39 C36 Br1 119.3(2)
C29 C37 C34 117.6(3)
C29 C37 C40 122.5(3)
C34 C37 C40 119.9(3)
C39 C38 C24 120.4(3)
C38 C39 C36 119.2(3)
C14 C40 C37 112.8(3)

loop_
_geom_bond_atom_site_label_1
_geom_bond_atom_site_label_2
_geom_bond_distance
Br1 C36 1.883(3)
N1 C3 1.382(3)
N1 C12 1.482(3)
N1 C13 1.388(3)
N2 C4 1.294(3)
N2 C7 1.379(4)
C3 C4 1.463(4)
C3 C6 1.373(4)
C4 C5 1.469(4)
C5 C11 1.388(4)
C5 C32 1.386(4)
C6 C9 1.494(4)
C6 C10 1.437(4)
C7 C13 1.406(4)
C7 C15 1.389(4)
O8 C23 1.432(3)
O8 C24 1.362(4)
C9 C18 1.529(4)
C9 C27 1.511(4)
C10 C11 1.470(4)
C10 O14 1.238(3)
C11 C28 1.394(4)
C12 C18 1.539(4)
C12 C22 1.519(4)
C13 C19 1.393(4)
C15 C31 1.354(4)
O16 C20 1.197(4)
O17 C20 1.304(3)
O17 C41 1.444(4)
C18 C20 1.529(4)
C18 C23 1.527(4)
C19 C26 1.373(4)
C21 C22 1.381(4)
C21 C29 1.386(4)
C22 C30 1.381(4)
C24 C27 1.382(4)
C24 C38 1.385(4)
C25 C27 1.392(4)
C25 C36 1.369(5)
C26 C31 1.388(5)
C28 C35 1.360(4)
C29 C37 1.372(5)
C30 C34 1.384(4)
C32 C33 1.366(4)
C33 C35 1.372(5)
C34 C37 1.380(5)
C36 C39 1.373(5)
C37 C40 1.516(4)
C38 C39 1.363(5)
C40 C14 1.461(6)
